data_4308260
loop_
_publ_author_name
'Nguyen Hung Huy'
'Ulrich Abram'

_publ_contact_author
;
      Ulrich Abram
      Free University of Berlin     
      Institute of Chemistry             
      Fabeckstrasse 34-36                     
      D-14195 Berlin         
      Germany                          
;
_publ_contact_author_email abram@chemie.fu-berlin.de
_publ_contact_author_fax '0049 (0)30 838 52676'
_publ_contact_author_phone '0049 (0)30 838 54002'
_publ_section_title
;
Rhenium and Technetium Complexes with N,N-Dialkyl-N'-benzoylthioureas
;
_journal_name_full 'Inorganic Chemistry'
_journal_page_first 5310
_journal_page_last 5319
_journal_paper_doi 10.1021/ic070323x
_journal_volume 46
_journal_year 2007
_chemical_formula_moiety 'C56 H45 Cl2 N2 O P2 Re S'
_chemical_formula_sum 'C56 H45 Cl2 N2 O P2 Re S'
_chemical_formula_weight 1113.04
_chemical_name_common ReCl2(PPh3)2(L-Ph2)
_chemical_name_systematic
;
Dichloro(N-benzoyl-N',N'-diphenylthioureato-O,S)bis(triphenylphosphine)rhenium(III)
;
_space_group_IT_number 2
_symmetry_cell_setting triclinic
_symmetry_space_group_name_Hall '-P 1'
_symmetry_space_group_name_H-M 'P -1'
_atom_sites_solution_hydrogens geom
_atom_sites_solution_primary heavy
_atom_sites_solution_secondary difmap
_audit_creation_method SHELXL-97
_cell_angle_alpha 77.87(1)
_cell_angle_beta 85.38(1)
_cell_angle_gamma 74.62(1)
_cell_formula_units_Z 2
_cell_length_a 12.689(1)
_cell_length_b 13.334(1)
_cell_length_c 15.004(1)
_cell_measurement_reflns_used 33599
_cell_measurement_temperature 200(2)
_cell_measurement_theta_max 29.60
_cell_measurement_theta_min 2.14
_cell_volume 2392.2(3)
_computing_cell_refinement 'STOE X-AREA'
_computing_data_collection 'STOE X-AREA'
_computing_data_reduction 'STOE X-RED'
_computing_molecular_graphics Ortep
_computing_publication_material 'SHELXL-97 (Sheldrick, 1997)'
_computing_structure_refinement 'SHELXL-97 (Sheldrick, 1997)'
_computing_structure_solution 'SHELXS-97 (Sheldrick, 1997)'
_diffrn_ambient_temperature 200(2)
_diffrn_detector_area_resol_mean 6.67
_diffrn_measured_fraction_theta_full 0.983
_diffrn_measured_fraction_theta_max 0.983
_diffrn_measurement_device_type 'STOE IPDS 2T'
_diffrn_measurement_method 'rotation method'
_diffrn_radiation_monochromator graphite
_diffrn_radiation_source 'fine-focus sealed tube'
_diffrn_radiation_type MoK\a
_diffrn_radiation_wavelength 0.71073
_diffrn_reflns_av_R_equivalents 0.0578
_diffrn_reflns_av_sigmaI/netI 0.0543
_diffrn_reflns_limit_h_max 17
_diffrn_reflns_limit_h_min -17
_diffrn_reflns_limit_k_max 18
_diffrn_reflns_limit_k_min -18
_diffrn_reflns_limit_l_max 20
_diffrn_reflns_limit_l_min -20
_diffrn_reflns_number 25265
_diffrn_reflns_theta_full 29.19
_diffrn_reflns_theta_max 29.19
_diffrn_reflns_theta_min 1.66
_diffrn_standards_decay_% 0.5
_exptl_absorpt_coefficient_mu 2.805
_exptl_absorpt_correction_T_max 0.5956
_exptl_absorpt_correction_T_min 0.4629
_exptl_absorpt_correction_type integration
_exptl_absorpt_process_details 'STOE X-RED'
_exptl_crystal_colour red
_exptl_crystal_density_diffrn 1.545
_exptl_crystal_density_method 'not measured'
_exptl_crystal_description plate
_exptl_crystal_F_000 1116
_exptl_crystal_size_max 0.350
_exptl_crystal_size_mid 0.213
_exptl_crystal_size_min 0.030
_refine_diff_density_max 0.795
_refine_diff_density_min -3.499
_refine_diff_density_rms 0.261
_refine_ls_extinction_method none
_refine_ls_goodness_of_fit_ref 0.978
_refine_ls_hydrogen_treatment mixed
_refine_ls_matrix_type full
_refine_ls_number_parameters 586
_refine_ls_number_reflns 12731
_refine_ls_number_restraints 0
_refine_ls_restrained_S_all 0.978
_refine_ls_R_factor_all 0.0471
_refine_ls_R_factor_gt 0.0353
_refine_ls_shift/su_max 0.002
_refine_ls_shift/su_mean 0.000
_refine_ls_structure_factor_coef Fsqd
_refine_ls_weighting_details 'calc w=1/[\s^2^(Fo^2^)+(0.0703P)^2^+0.0000P] where P=(Fo^2^+2Fc^2^)/3'
_refine_ls_weighting_scheme calc
_refine_ls_wR_factor_gt 0.0851
_refine_ls_wR_factor_ref 0.1004
_reflns_number_gt 10803
_reflns_number_total 12731
_reflns_threshold_expression >2sigma(I)
_cod_data_source_file ic070323x-file001_4.cif
_cod_data_source_block recl2(ph2btu)(pph3)2
_cod_depositor_comments
;
The following automatic conversions were performed:

'_atom_sites_solution_primary' value 'heavy atom' was changed to
'heavy'.

Automatic conversion script
Id: cif_fix_values 6452 2018-10-05 10:23:21Z andrius 
;
_cod_original_cell_volume 2392.3(3)
_cod_database_code 4308260

loop_
_symmetry_equiv_pos_as_xyz
'x, y, z'
'-x, -y, -z'

loop_
_atom_site_label
_atom_site_type_symbol
_atom_site_fract_x
_atom_site_fract_y
_atom_site_fract_z
_atom_site_U_iso_or_equiv
_atom_site_adp_type
_atom_site_occupancy
_atom_site_symmetry_multiplicity
_atom_site_calc_flag
_atom_site_refinement_flags
_atom_site_disorder_assembly
_atom_site_disorder_group
Re1 Re 0.583475(11) 0.753628(11) 0.701069(9) 0.02470(5) Uani 1 1 d . . .
Cl1 Cl 0.52110(8) 0.59763(8) 0.71487(7) 0.03571(19) Uani 1 1 d . . .
Cl2 Cl 0.50176(9) 0.85268(8) 0.56110(7) 0.0398(2) Uani 1 1 d . . .
S1 S 0.67097(8) 0.67579(7) 0.84103(6) 0.03091(18) Uani 1 1 d . . .
C2 C 0.7304(3) 0.7632(3) 0.8746(2) 0.0298(7) Uani 1 1 d . . .
N3 N 0.7417(3) 0.8585(3) 0.8310(2) 0.0318(6) Uani 1 1 d . . .
C4 C 0.7002(3) 0.9095(3) 0.7506(2) 0.0272(6) Uani 1 1 d . . .
O5 O 0.6439(2) 0.8797(2) 0.69988(17) 0.0285(5) Uani 1 1 d . . .
C31 C 0.7206(3) 1.0159(3) 0.7150(2) 0.0274(7) Uani 1 1 d . . .
C32 C 0.6663(3) 1.0812(3) 0.6384(3) 0.0356(8) Uani 1 1 d . . .
H32 H 0.6198 1.0570 0.6081 0.043 Uiso 1 1 calc R . .
C33 C 0.6810(4) 1.1816(3) 0.6074(3) 0.0413(9) Uani 1 1 d . . .
H33 H 0.6445 1.2249 0.5563 0.050 Uiso 1 1 calc R . .
C34 C 0.7505(4) 1.2179(3) 0.6524(3) 0.0421(9) Uani 1 1 d . . .
H34 H 0.7598 1.2859 0.6318 0.051 Uiso 1 1 calc R . .
C35 C 0.8055(4) 1.1539(4) 0.7272(3) 0.0407(9) Uani 1 1 d . . .
H35 H 0.8526 1.1783 0.7566 0.049 Uiso 1 1 calc R . .
C36 C 0.7909(3) 1.0525(3) 0.7592(3) 0.0325(7) Uani 1 1 d . . .
H36 H 0.8281 1.0093 0.8100 0.039 Uiso 1 1 calc R . .
N6 N 0.7736(3) 0.7301(3) 0.9594(2) 0.0346(7) Uani 1 1 d . . .
C41 C 0.8394(3) 0.7861(3) 0.9941(3) 0.0348(8) Uani 1 1 d . . .
C42 C 0.8081(4) 0.8208(4) 1.0758(3) 0.0458(10) Uani 1 1 d . . .
H42 H 0.7419 0.8144 1.1047 0.055 Uiso 1 1 calc R . .
C43 C 0.8769(5) 0.8654(4) 1.1137(4) 0.0577(13) Uani 1 1 d . . .
H43 H 0.8572 0.8883 1.1686 0.069 Uiso 1 1 calc R . .
C44 C 0.9746(5) 0.8757(4) 1.0698(4) 0.0615(15) Uani 1 1 d . . .
H44 H 1.0207 0.9052 1.0953 0.074 Uiso 1 1 calc R . .
C45 C 1.0029(5) 0.8434(5) 0.9906(4) 0.0607(14) Uani 1 1 d . . .
H45 H 1.0685 0.8511 0.9614 0.073 Uiso 1 1 calc R . .
C46 C 0.9358(4) 0.7985(4) 0.9514(3) 0.0482(11) Uani 1 1 d . . .
H46 H 0.9565 0.7769 0.8962 0.058 Uiso 1 1 calc R . .
C51 C 0.7627(4) 0.6321(4) 1.0169(3) 0.0420(10) Uani 1 1 d . . .
C52 C 0.8405(5) 0.5410(5) 1.0113(5) 0.0737(19) Uani 1 1 d . . .
H52 H 0.8994 0.5407 0.9702 0.088 Uiso 1 1 calc R . .
C53 C 0.8286(8) 0.4460(6) 1.0707(8) 0.116(4) Uani 1 1 d . . .
H53 H 0.8785 0.3816 1.0675 0.139 Uiso 1 1 calc R . .
C54 C 0.7419(9) 0.4506(8) 1.1334(6) 0.112(4) Uani 1 1 d . . .
H54 H 0.7367 0.3896 1.1749 0.134 Uiso 1 1 calc R . .
C55 C 0.6665(9) 0.5401(8) 1.1353(4) 0.096(3) Uani 1 1 d . . .
H55 H 0.6074 0.5406 1.1762 0.115 Uiso 1 1 calc R . .
C56 C 0.6745(6) 0.6325(5) 1.0774(3) 0.0625(15) Uani 1 1 d . . .
H56 H 0.6208 0.6951 1.0789 0.075 Uiso 1 1 calc R . .
P1 P 0.74215(8) 0.66713(7) 0.61136(6) 0.02812(18) Uani 1 1 d . . .
C61 C 0.8474(3) 0.5711(3) 0.6837(3) 0.0370(8) Uani 1 1 d . . .
C62 C 0.8234(5) 0.4799(4) 0.7340(4) 0.0562(13) Uani 1 1 d . . .
H62 H 0.7558 0.4672 0.7285 0.067 Uiso 1 1 calc R . .
C63 C 0.8988(6) 0.4079(5) 0.7921(5) 0.0748(19) Uani 1 1 d . . .
H63 H 0.8812 0.3475 0.8262 0.090 Uiso 1 1 calc R . .
C64 C 0.9981(7) 0.4238(6) 0.8000(6) 0.092(3) Uani 1 1 d . . .
H64 H 1.0510 0.3724 0.8355 0.110 Uiso 1 1 calc R . .
C65 C 1.0184(8) 0.5139(8) 0.7565(8) 0.131(5) Uani 1 1 d . . .
H65 H 1.0842 0.5276 0.7663 0.157 Uiso 1 1 calc R . .
C66 C 0.9457(6) 0.5887(6) 0.6967(6) 0.095(3) Uani 1 1 d . . .
H66 H 0.9637 0.6504 0.6659 0.115 Uiso 1 1 calc R . .
C71 C 0.8207(3) 0.7496(3) 0.5353(3) 0.0390(9) Uani 1 1 d . . .
C72 C 0.9054(6) 0.7046(6) 0.4807(7) 0.115(4) Uani 1 1 d . . .
H72 H 0.9201 0.6328 0.4791 0.138 Uiso 1 1 calc R . .
C73 C 0.9679(7) 0.7664(6) 0.4287(8) 0.134(5) Uani 1 1 d . . .
H73 H 1.0266 0.7349 0.3941 0.161 Uiso 1 1 calc R . .
C74 C 0.9459(5) 0.8730(5) 0.4267(5) 0.0739(19) Uani 1 1 d . . .
H74 H 0.9911 0.9131 0.3937 0.089 Uiso 1 1 calc R . .
C75 C 0.8570(6) 0.9188(5) 0.4738(4) 0.0635(15) Uani 1 1 d . . .
H75 H 0.8380 0.9919 0.4701 0.076 Uiso 1 1 calc R . .
C76 C 0.7938(5) 0.8575(4) 0.5279(3) 0.0520(12) Uani 1 1 d . . .
H76 H 0.7325 0.8901 0.5594 0.062 Uiso 1 1 calc R . .
C81 C 0.7142(3) 0.5866(3) 0.5347(3) 0.0364(8) Uani 1 1 d . . .
C82 C 0.6149(4) 0.6114(4) 0.4940(3) 0.0399(9) Uani 1 1 d . . .
H82 H 0.5585 0.6667 0.5085 0.048 Uiso 1 1 calc R . .
C83 C 0.5984(4) 0.5537(4) 0.4310(3) 0.0460(10) Uani 1 1 d . . .
H83 H 0.5312 0.5716 0.4032 0.055 Uiso 1 1 calc R . .
C84 C 0.6795(5) 0.4716(5) 0.4096(4) 0.0652(16) Uani 1 1 d . . .
H84 H 0.6686 0.4355 0.3658 0.078 Uiso 1 1 calc R . .
C85 C 0.7786(5) 0.4421(6) 0.4535(5) 0.0734(19) Uani 1 1 d . . .
H85 H 0.8334 0.3848 0.4407 0.088 Uiso 1 1 calc R . .
C86 C 0.7953(4) 0.4985(5) 0.5164(4) 0.0593(14) Uani 1 1 d . . .
H86 H 0.8609 0.4776 0.5468 0.071 Uiso 1 1 calc R . .
P2 P 0.41668(8) 0.83830(8) 0.78104(7) 0.03012(18) Uani 1 1 d . . .
C91 C 0.3972(3) 0.7872(4) 0.9026(3) 0.0357(8) Uani 1 1 d . . .
C92 C 0.3483(4) 0.8520(5) 0.9638(3) 0.0490(11) Uani 1 1 d . . .
H92 H 0.3298 0.9253 0.9443 0.059 Uiso 1 1 calc R . .
C93 C 0.3266(5) 0.8084(6) 1.0541(4) 0.0584(14) Uani 1 1 d . . .
H93 H 0.2950 0.8523 1.0949 0.070 Uiso 1 1 calc R . .
C94 C 0.3523(5) 0.7000(6) 1.0825(3) 0.0639(16) Uani 1 1 d . . .
H94 H 0.3383 0.6710 1.1429 0.077 Uiso 1 1 calc R . .
C95 C 0.3983(5) 0.6339(5) 1.0228(3) 0.0549(12) Uani 1 1 d . . .
H95 H 0.4143 0.5607 1.0424 0.066 Uiso 1 1 calc R . .
C96 C 0.4206(4) 0.6776(4) 0.9329(3) 0.0414(9) Uani 1 1 d . . .
H96 H 0.4516 0.6331 0.8924 0.050 Uiso 1 1 calc R . .
C101 C 0.4105(3) 0.9784(3) 0.7726(3) 0.0356(8) Uani 1 1 d . . .
C102 C 0.4699(4) 1.0097(4) 0.8312(4) 0.0443(10) Uani 1 1 d . . .
H102 H 0.5073 0.9604 0.8791 0.053 Uiso 1 1 calc R . .
C103 C 0.4729(4) 1.1159(4) 0.8174(4) 0.0532(12) Uani 1 1 d . . .
H103 H 0.5130 1.1370 0.8560 0.064 Uiso 1 1 calc R . .
C104 C 0.4172(5) 1.1892(4) 0.7475(4) 0.0604(14) Uani 1 1 d . . .
H104 H 0.4186 1.2599 0.7398 0.072 Uiso 1 1 calc R . .
C105 C 0.3593(5) 1.1591(4) 0.6887(4) 0.0607(14) Uani 1 1 d . . .
H105 H 0.3222 1.2091 0.6411 0.073 Uiso 1 1 calc R . .
C106 C 0.3563(4) 1.0534(4) 0.7006(3) 0.0469(10) Uani 1 1 d . . .
H106 H 0.3180 1.0329 0.6603 0.056 Uiso 1 1 calc R . .
C111 C 0.2838(3) 0.8405(3) 0.7384(3) 0.0327(7) Uani 1 1 d . . .
C112 C 0.1894(4) 0.8884(4) 0.7816(3) 0.0486(11) Uani 1 1 d . . .
H112 H 0.1943 0.9187 0.8311 0.058 Uiso 1 1 calc R . .
C113 C 0.0870(4) 0.8920(5) 0.7524(4) 0.0593(14) Uani 1 1 d . . .
H113 H 0.0242 0.9251 0.7819 0.071 Uiso 1 1 calc R . .
C114 C 0.0785(4) 0.8467(4) 0.6796(4) 0.0556(13) Uani 1 1 d . . .
H114 H 0.0103 0.8476 0.6604 0.067 Uiso 1 1 calc R . .
C115 C 0.1718(5) 0.8004(5) 0.6362(5) 0.0634(15) Uani 1 1 d . . .
H115 H 0.1666 0.7710 0.5863 0.076 Uiso 1 1 calc R . .
C116 C 0.2743(4) 0.7964(4) 0.6651(4) 0.0494(11) Uani 1 1 d . . .
H116 H 0.3368 0.7638 0.6349 0.059 Uiso 1 1 calc R . .

loop_
_atom_site_aniso_label
_atom_site_aniso_U_11
_atom_site_aniso_U_22
_atom_site_aniso_U_33
_atom_site_aniso_U_23
_atom_site_aniso_U_13
_atom_site_aniso_U_12
Re1 0.02914(7) 0.02411(7) 0.02282(7) -0.00314(4) -0.00371(4) -0.01045(5)
Cl1 0.0409(5) 0.0340(4) 0.0383(5) -0.0092(4) 0.0013(4) -0.0191(4)
Cl2 0.0491(5) 0.0381(5) 0.0310(4) -0.0016(4) -0.0142(4) -0.0089(4)
S1 0.0391(4) 0.0288(4) 0.0269(4) 0.0002(3) -0.0078(3) -0.0146(4)
C2 0.0304(16) 0.0322(17) 0.0264(16) -0.0020(13) -0.0047(13) -0.0092(14)
N3 0.0372(16) 0.0288(15) 0.0316(15) -0.0002(12) -0.0076(12) -0.0149(13)
C4 0.0286(15) 0.0284(16) 0.0256(15) -0.0039(13) 0.0003(12) -0.0105(13)
O5 0.0362(13) 0.0250(12) 0.0275(12) 0.0002(9) -0.0054(10) -0.0161(10)
C31 0.0310(16) 0.0249(15) 0.0287(16) -0.0058(13) 0.0016(13) -0.0115(13)
C32 0.041(2) 0.0351(19) 0.0307(18) -0.0017(15) -0.0061(15) -0.0129(16)
C33 0.050(2) 0.033(2) 0.037(2) 0.0028(16) -0.0031(17) -0.0119(18)
C34 0.052(2) 0.0318(19) 0.045(2) -0.0035(16) 0.0075(19) -0.0210(18)
C35 0.045(2) 0.042(2) 0.043(2) -0.0105(18) 0.0002(17) -0.0235(18)
C36 0.0321(17) 0.0348(19) 0.0333(18) -0.0056(14) 0.0001(14) -0.0143(15)
N6 0.0419(17) 0.0342(16) 0.0301(15) 0.0042(12) -0.0112(13) -0.0193(14)
C41 0.041(2) 0.0331(18) 0.0311(18) 0.0023(14) -0.0151(15) -0.0134(16)
C42 0.048(2) 0.047(2) 0.046(2) -0.0146(19) -0.0039(19) -0.012(2)
C43 0.080(4) 0.047(3) 0.054(3) -0.019(2) -0.014(3) -0.018(3)
C44 0.080(4) 0.052(3) 0.064(3) 0.000(2) -0.034(3) -0.036(3)
C45 0.052(3) 0.074(4) 0.067(3) -0.009(3) -0.004(2) -0.039(3)
C46 0.045(2) 0.064(3) 0.042(2) -0.012(2) -0.0002(18) -0.023(2)
C51 0.053(2) 0.044(2) 0.0333(19) 0.0091(17) -0.0167(18) -0.028(2)
C52 0.057(3) 0.045(3) 0.112(5) 0.015(3) -0.033(3) -0.015(2)
C53 0.105(6) 0.048(4) 0.185(10) 0.036(5) -0.093(7) -0.023(4)
C54 0.139(8) 0.100(6) 0.107(6) 0.065(5) -0.075(6) -0.094(6)
C55 0.158(8) 0.117(7) 0.043(3) 0.015(4) -0.014(4) -0.108(7)
C56 0.095(4) 0.071(4) 0.037(2) -0.006(2) 0.009(3) -0.055(3)
P1 0.0297(4) 0.0275(4) 0.0288(4) -0.0030(3) -0.0032(3) -0.0114(3)
C61 0.039(2) 0.0333(19) 0.0368(19) -0.0018(15) -0.0089(16) -0.0070(16)
C62 0.058(3) 0.041(2) 0.065(3) 0.005(2) -0.013(2) -0.013(2)
C63 0.091(5) 0.046(3) 0.073(4) 0.008(3) -0.025(3) 0.000(3)
C64 0.085(5) 0.074(5) 0.102(6) 0.014(4) -0.060(4) -0.002(4)
C65 0.105(7) 0.102(7) 0.183(10) 0.028(7) -0.108(7) -0.034(5)
C66 0.084(5) 0.070(4) 0.136(7) 0.017(4) -0.070(5) -0.037(4)
C71 0.0330(18) 0.037(2) 0.045(2) 0.0033(17) -0.0002(16) -0.0140(16)
C72 0.080(5) 0.050(4) 0.176(9) 0.016(5) 0.079(6) -0.004(3)
C73 0.082(5) 0.062(4) 0.213(11) 0.021(6) 0.094(6) -0.007(4)
C74 0.052(3) 0.065(4) 0.089(4) 0.026(3) 0.012(3) -0.024(3)
C75 0.096(4) 0.046(3) 0.054(3) -0.002(2) 0.011(3) -0.037(3)
C76 0.077(3) 0.040(2) 0.044(2) -0.0098(19) 0.017(2) -0.028(2)
C81 0.0386(19) 0.037(2) 0.038(2) -0.0128(16) -0.0021(16) -0.0121(16)
C82 0.040(2) 0.043(2) 0.040(2) -0.0128(17) -0.0026(17) -0.0121(17)
C83 0.051(2) 0.056(3) 0.039(2) -0.015(2) -0.0050(19) -0.021(2)
C84 0.069(3) 0.073(4) 0.067(3) -0.042(3) -0.005(3) -0.019(3)
C85 0.064(3) 0.074(4) 0.097(5) -0.057(4) -0.002(3) -0.010(3)
C86 0.046(3) 0.066(3) 0.073(4) -0.040(3) -0.004(2) -0.005(2)
P2 0.0323(4) 0.0303(4) 0.0299(4) -0.0071(3) -0.0020(3) -0.0103(4)
C91 0.0352(18) 0.046(2) 0.0320(18) -0.0128(16) 0.0026(15) -0.0171(17)
C92 0.050(2) 0.058(3) 0.044(2) -0.023(2) 0.0052(19) -0.015(2)
C93 0.056(3) 0.089(4) 0.041(2) -0.029(3) 0.011(2) -0.027(3)
C94 0.064(3) 0.103(5) 0.029(2) -0.005(3) 0.005(2) -0.037(3)
C95 0.059(3) 0.066(3) 0.038(2) 0.005(2) -0.001(2) -0.025(3)
C96 0.045(2) 0.046(2) 0.036(2) -0.0046(17) 0.0012(17) -0.0195(19)
C101 0.0375(19) 0.0299(18) 0.042(2) -0.0137(15) 0.0049(16) -0.0105(15)
C102 0.035(2) 0.045(2) 0.061(3) -0.023(2) 0.0015(19) -0.0149(18)
C103 0.050(3) 0.054(3) 0.071(3) -0.034(3) 0.014(2) -0.027(2)
C104 0.072(3) 0.039(2) 0.076(4) -0.022(2) 0.025(3) -0.024(2)
C105 0.084(4) 0.042(3) 0.057(3) -0.005(2) 0.004(3) -0.021(3)
C106 0.059(3) 0.036(2) 0.047(2) -0.0046(18) -0.003(2) -0.015(2)
C111 0.0307(17) 0.0294(17) 0.0388(19) -0.0036(15) -0.0048(15) -0.0103(14)
C112 0.038(2) 0.058(3) 0.048(2) -0.013(2) 0.0025(18) -0.008(2)
C113 0.036(2) 0.067(3) 0.070(3) -0.011(3) 0.000(2) -0.007(2)
C114 0.039(2) 0.053(3) 0.076(4) -0.004(3) -0.017(2) -0.017(2)
C115 0.056(3) 0.060(3) 0.087(4) -0.030(3) -0.019(3) -0.020(3)
C116 0.045(2) 0.049(3) 0.061(3) -0.021(2) -0.010(2) -0.014(2)

loop_
_atom_type_symbol
_atom_type_description
_atom_type_scat_dispersion_real
_atom_type_scat_dispersion_imag
_atom_type_scat_source
C C 0.0033 0.0016 'International Tables Vol C Tables 4.2.6.8 and 6.1.1.4'
H H 0.0000 0.0000 'International Tables Vol C Tables 4.2.6.8 and 6.1.1.4'
N N 0.0061 0.0033 'International Tables Vol C Tables 4.2.6.8 and 6.1.1.4'
O O 0.0106 0.0060 'International Tables Vol C Tables 4.2.6.8 and 6.1.1.4'
S S 0.1246 0.1234 'International Tables Vol C Tables 4.2.6.8 and 6.1.1.4'
P P 0.1023 0.0942 'International Tables Vol C Tables 4.2.6.8 and 6.1.1.4'
Cl Cl 0.1484 0.1585 'International Tables Vol C Tables 4.2.6.8 and 6.1.1.4'
Re Re -1.0185 7.2310 'International Tables Vol C Tables 4.2.6.8 and 6.1.1.4'

loop_
_geom_angle_atom_site_label_1
_geom_angle_atom_site_label_2
_geom_angle_atom_site_label_3
_geom_angle
_geom_angle_site_symmetry_1
_geom_angle_site_symmetry_3
_geom_angle_publ_flag
O5 Re1 S1 87.28(7) . . ?
O5 Re1 Cl1 174.80(7) . . ?
S1 Re1 Cl1 87.53(3) . . ?
O5 Re1 Cl2 85.31(7) . . ?
S1 Re1 Cl2 172.52(3) . . ?
Cl1 Re1 Cl2 99.89(4) . . ?
O5 Re1 P2 89.58(8) . . ?
S1 Re1 P2 90.99(3) . . ?
Cl1 Re1 P2 90.79(4) . . ?
Cl2 Re1 P2 87.99(4) . . ?
O5 Re1 P1 93.02(8) . . ?
S1 Re1 P1 92.77(3) . . ?
Cl1 Re1 P1 86.94(3) . . ?
Cl2 Re1 P1 88.60(4) . . ?
P2 Re1 P1 175.52(3) . . ?
C2 S1 Re1 110.17(12) . . ?
N3 C2 N6 114.6(3) . . ?
N3 C2 S1 130.6(3) . . ?
N6 C2 S1 114.9(3) . . ?
C4 N3 C2 125.2(3) . . ?
O5 C4 N3 128.2(3) . . ?
O5 C4 C31 115.2(3) . . ?
N3 C4 C31 116.5(3) . . ?
C4 O5 Re1 138.3(2) . . ?
C36 C31 C32 119.3(3) . . ?
C36 C31 C4 120.7(3) . . ?
C32 C31 C4 120.0(3) . . ?
C33 C32 C31 120.4(4) . . ?
C32 C33 C34 119.9(4) . . ?
C35 C34 C33 120.3(4) . . ?
C34 C35 C36 120.2(4) . . ?
C35 C36 C31 119.9(4) . . ?
C2 N6 C51 121.2(3) . . ?
C2 N6 C41 122.6(3) . . ?
C51 N6 C41 116.0(3) . . ?
C46 C41 C42 119.6(4) . . ?
C46 C41 N6 120.9(4) . . ?
C42 C41 N6 119.3(4) . . ?
C41 C42 C43 119.3(5) . . ?
C44 C43 C42 119.9(5) . . ?
C45 C44 C43 120.2(5) . . ?
C44 C45 C46 121.1(5) . . ?
C41 C46 C45 120.0(5) . . ?
C52 C51 C56 121.4(5) . . ?
C52 C51 N6 119.1(5) . . ?
C56 C51 N6 119.5(5) . . ?
C51 C52 C53 117.6(8) . . ?
C54 C53 C52 119.3(8) . . ?
C55 C54 C53 121.3(6) . . ?
C54 C55 C56 120.7(9) . . ?
C55 C56 C51 119.7(8) . . ?
C61 P1 C71 102.8(2) . . ?
C61 P1 C81 101.95(19) . . ?
C71 P1 C81 101.5(2) . . ?
C61 P1 Re1 112.54(15) . . ?
C71 P1 Re1 119.22(15) . . ?
C81 P1 Re1 116.52(14) . . ?
C66 C61 C62 117.8(5) . . ?
C66 C61 P1 123.2(4) . . ?
C62 C61 P1 118.7(4) . . ?
C63 C62 C61 120.4(6) . . ?
C64 C63 C62 120.8(7) . . ?
C65 C64 C63 118.7(6) . . ?
C64 C65 C66 122.7(7) . . ?
C61 C66 C65 119.3(7) . . ?
C76 C71 C72 118.2(5) . . ?
C76 C71 P1 121.1(4) . . ?
C72 C71 P1 120.6(4) . . ?
C73 C72 C71 119.7(7) . . ?
C74 C73 C72 121.7(7) . . ?
C75 C74 C73 118.5(6) . . ?
C74 C75 C76 120.5(5) . . ?
C71 C76 C75 120.9(5) . . ?
C82 C81 C86 118.7(4) . . ?
C82 C81 P1 121.2(3) . . ?
C86 C81 P1 120.0(3) . . ?
C81 C82 C83 120.1(4) . . ?
C84 C83 C82 120.9(5) . . ?
C83 C84 C85 119.7(5) . . ?
C86 C85 C84 119.7(5) . . ?
C85 C86 C81 120.7(5) . . ?
C101 P2 C91 105.06(19) . . ?
C101 P2 C111 103.74(18) . . ?
C91 P2 C111 100.24(19) . . ?
C101 P2 Re1 109.51(14) . . ?
C91 P2 Re1 118.84(14) . . ?
C111 P2 Re1 117.74(13) . . ?
C92 C91 C96 118.4(4) . . ?
C92 C91 P2 123.0(4) . . ?
C96 C91 P2 118.1(3) . . ?
C91 C92 C93 120.8(5) . . ?
C94 C93 C92 119.6(5) . . ?
C93 C94 C95 120.9(5) . . ?
C94 C95 C96 119.5(5) . . ?
C95 C96 C91 120.9(5) . . ?
C106 C101 C102 119.3(4) . . ?
C106 C101 P2 119.7(3) . . ?
C102 C101 P2 120.6(3) . . ?
C101 C102 C103 119.5(5) . . ?
C104 C103 C102 120.5(5) . . ?
C103 C104 C105 120.6(5) . . ?
C104 C105 C106 119.9(5) . . ?
C105 C106 C101 120.2(5) . . ?
C116 C111 C112 118.4(4) . . ?
C116 C111 P2 122.9(3) . . ?
C112 C111 P2 118.7(3) . . ?
C111 C112 C113 121.1(5) . . ?
C114 C113 C112 120.0(5) . . ?
C115 C114 C113 118.9(5) . . ?
C114 C115 C116 121.4(5) . . ?
C111 C116 C115 120.2(5) . . ?

loop_
_geom_bond_atom_site_label_1
_geom_bond_atom_site_label_2
_geom_bond_distance
_geom_bond_site_symmetry_2
_geom_bond_publ_flag
Re1 O5 2.021(2) . ?
Re1 S1 2.3597(9) . ?
Re1 Cl1 2.3795(10) . ?
Re1 Cl2 2.3850(9) . ?
Re1 P2 2.4671(10) . ?
Re1 P1 2.4859(10) . ?
S1 C2 1.719(4) . ?
C2 N3 1.341(5) . ?
C2 N6 1.364(4) . ?
N3 C4 1.328(4) . ?
C4 O5 1.270(4) . ?
C4 C31 1.489(5) . ?
C31 C36 1.391(5) . ?
C31 C32 1.394(5) . ?
C32 C33 1.378(6) . ?
C33 C34 1.389(7) . ?
C34 C35 1.372(6) . ?
C35 C36 1.391(6) . ?
N6 C51 1.440(5) . ?
N6 C41 1.446(5) . ?
C41 C46 1.369(6) . ?
C41 C42 1.391(6) . ?
C42 C43 1.393(7) . ?
C43 C44 1.382(9) . ?
C44 C45 1.337(9) . ?
C45 C46 1.388(7) . ?
C51 C52 1.360(8) . ?
C51 C56 1.383(8) . ?
C52 C53 1.423(10) . ?
C53 C54 1.386(16) . ?
C54 C55 1.321(15) . ?
C55 C56 1.373(9) . ?
P1 C61 1.829(4) . ?
P1 C71 1.837(4) . ?
P1 C81 1.841(4) . ?
C61 C66 1.365(7) . ?
C61 C62 1.384(7) . ?
C62 C63 1.376(7) . ?
C63 C64 1.351(11) . ?
C64 C65 1.320(13) . ?
C65 C66 1.386(9) . ?
C71 C76 1.370(6) . ?
C71 C72 1.382(8) . ?
C72 C73 1.376(9) . ?
C73 C74 1.368(11) . ?
C74 C75 1.355(9) . ?
C75 C76 1.391(7) . ?
C81 C82 1.374(6) . ?
C81 C86 1.400(6) . ?
C82 C83 1.398(6) . ?
C83 C84 1.363(8) . ?
C84 C85 1.389(9) . ?
C85 C86 1.383(7) . ?
P2 C101 1.827(4) . ?
P2 C91 1.829(4) . ?
P2 C111 1.842(4) . ?
C91 C92 1.390(6) . ?
C91 C96 1.394(6) . ?
C92 C93 1.394(8) . ?
C93 C94 1.374(10) . ?
C94 C95 1.377(9) . ?
C95 C96 1.392(6) . ?
C101 C106 1.393(6) . ?
C101 C102 1.395(6) . ?
C102 C103 1.397(7) . ?
C103 C104 1.370(9) . ?
C104 C105 1.375(9) . ?
C105 C106 1.393(7) . ?
C111 C116 1.378(6) . ?
C111 C112 1.381(6) . ?
C112 C113 1.390(7) . ?
C113 C114 1.378(8) . ?
C114 C115 1.365(9) . ?
C115 C116 1.388(7) . ?
